data_7243755
loop_
_publ_author_name
'Li, Zi-Xi'
'Kuang, Xiao-Nan'
'Wang, Guo'
'Zhu, Ning'
'Sun, Zhen-Zhou'
'Han, Hong-Liang'
'Yang, Yu-Ping'
'Li, Zhong-Feng'
'Xin, Xiu-Lan'
'Jin, Qiong-Hua'
'Ren, Zhi-Gang'

_publ_section_title
;
 A series of luminescent Cu(i) complexes based on the diphosphine ligand
 and diimine ligand: weak intermolecular interactions, terahertz
 spectroscopy and photoproperties
;
_journal_issue 47
_journal_name_full CrystEngComm
_journal_page_first 8323
_journal_page_last 8333
_journal_paper_doi 10.1039/D1CE01132D
_journal_volume 23
_journal_year 2021
_chemical_formula_moiety 'C55 H43 Cu N4 P2, Cl O4'
_chemical_formula_sum 'C55 H44 Cl Cu N4 O4 P2'
_chemical_formula_weight 985.87
_space_group_crystal_system monoclinic
_space_group_IT_number 14
_space_group_name_Hall '-P 2ybc'
_space_group_name_H-M_alt 'P 1 21/c 1'
_atom_sites_solution_hydrogens geom
_atom_sites_solution_primary dual
_audit_creation_date 2019-06-06
_audit_creation_method
;
Olex2 1.2
(compiled 2018.05.29 svn.r3508 for OlexSys, GUI svn.r5506)
;
_audit_update_record
;
2021-08-17 deposited with the CCDC.	2021-09-09 downloaded from the CCDC.
;
_cell_angle_alpha 90
_cell_angle_beta 107.221(4)
_cell_angle_gamma 90
_cell_formula_units_Z 4
_cell_length_a 16.0954(6)
_cell_length_b 13.4388(4)
_cell_length_c 23.1216(9)
_cell_measurement_reflns_used 16067
_cell_measurement_temperature 173.00(10)
_cell_measurement_theta_max 73.3960
_cell_measurement_theta_min 4.1730
_cell_volume 4777.1(3)
_computing_cell_refinement 'CrysAlisPro 1.171.39.22a (Rigaku OD, 2015)'
_computing_data_collection 'CrysAlisPro 1.171.39.22a (Rigaku OD, 2015)'
_computing_data_reduction 'CrysAlisPro 1.171.39.22a (Rigaku OD, 2015)'
_computing_molecular_graphics 'Olex2 (Dolomanov et al., 2009)'
_computing_publication_material 'Olex2 (Dolomanov et al., 2009)'
_computing_structure_refinement 'ShelXL (Sheldrick, 2015)'
_computing_structure_solution 'ShelXT (Sheldrick, 2015)'
_diffrn_ambient_environment N~2~
_diffrn_ambient_temperature 173.00(10)
_diffrn_detector 'CCD plate'
_diffrn_detector_type 'Rigaku IP'
_diffrn_measured_fraction_theta_full 0.976
_diffrn_measured_fraction_theta_max 1.000
_diffrn_measurement_details
;
List of Runs (angles in degrees, time in seconds):

  # Type    Start    End  Width  t~exp~   \w     \q     \k     \f   Frames
#--------------------------------------------------------------------------
  1  \w     48.00  87.00   0.50    0.50    --    0.00  19.00-180.00   78
  2  \w    -41.00  17.00   0.50    0.50    --    0.00 -37.00-180.00  116
  3  \w    -86.00 -59.00   0.50    0.50    --    0.00 -37.00-180.00   54
  4  \w    -13.00  12.00   0.50    0.50    --    0.00  19.00-180.00   50
  5  \w    -89.00  -3.00   0.50    0.50    --    0.00 -82.00 -60.00  172
  6  \w     67.00  93.00   0.50    0.50    --   94.60 -77.00-180.00   52
  7  \w     28.00 106.00   0.50    0.50    --   94.60 -45.00   0.00  156
  8  \w     80.00 184.00   0.50    0.50    --   94.60  30.00 150.00  208
  9  \w     87.00 120.00   0.50    0.50    --   94.60  30.00-180.00   66
 10  \w     50.00 103.00   0.50    0.50    --   94.60 -45.00 150.00  106
 11  \w    127.00 180.00   0.50    0.50    --   94.60  30.00-180.00  106
 12  \w     53.00 117.00   0.50    0.50    --   94.60 -61.00-180.00  128
 13  \w      6.00  72.00   0.50    0.50    --   94.60 -61.00 -90.00  132
 14  \w     46.00 124.00   0.50    0.50    --   94.60 -77.00  60.00  156
 15  \w      6.00  87.00   0.50    0.50    --   94.60 -30.00 150.00  162
;
_diffrn_measurement_device 'four-circle diffractometer'
_diffrn_measurement_device_type 'XtaLAB Pro: Kappa dual home/near'
_diffrn_measurement_method '\w scans'
_diffrn_orient_matrix_type 'CrysAlisPro convention (1999,Acta A55,543-557)'
_diffrn_orient_matrix_UB_11 0.0592025000
_diffrn_orient_matrix_UB_12 -0.0325382000
_diffrn_orient_matrix_UB_13 -0.0381525000
_diffrn_orient_matrix_UB_21 -0.0803782000
_diffrn_orient_matrix_UB_22 -0.0345564000
_diffrn_orient_matrix_UB_23 -0.0508542000
_diffrn_orient_matrix_UB_31 -0.0082194000
_diffrn_orient_matrix_UB_32 0.1043686000
_diffrn_orient_matrix_UB_33 -0.0287184000
_diffrn_radiation_monochromator graphite
_diffrn_radiation_probe x-ray
_diffrn_radiation_type CuK\a
_diffrn_radiation_wavelength 1.54184
_diffrn_reflns_av_R_equivalents 0.0908
_diffrn_reflns_av_unetI/netI 0.0641
_diffrn_reflns_Laue_measured_fraction_full 0.976
_diffrn_reflns_Laue_measured_fraction_max 1.000
_diffrn_reflns_limit_h_max 19
_diffrn_reflns_limit_h_min -18
_diffrn_reflns_limit_k_max 15
_diffrn_reflns_limit_k_min -10
_diffrn_reflns_limit_l_max 24
_diffrn_reflns_limit_l_min -27
_diffrn_reflns_number 27734
_diffrn_reflns_point_group_measured_fraction_full 0.976
_diffrn_reflns_point_group_measured_fraction_max 1.000
_diffrn_reflns_theta_full 67.684
_diffrn_reflns_theta_max 66.584
_diffrn_reflns_theta_min 3.850
_diffrn_source 'fine-focus sealed X-ray tube'
_diffrn_source_target Mo
_diffrn_source_type 'Enhance (Cu) X-ray Source'
_exptl_absorpt_coefficient_mu 2.206
_exptl_absorpt_correction_T_max 1.00000
_exptl_absorpt_correction_T_min 0.26988
_exptl_absorpt_correction_type multi-scan
_exptl_absorpt_process_details
;
CrysAlisPro 1.171.39.22a (Rigaku Oxford Diffraction, 2015)
Empirical absorption correction using spherical harmonics,
 implemented in SCALE3 ABSPACK scaling algorithm.
;
_exptl_crystal_colour 'clear yellowish yellow'
_exptl_crystal_colour_lustre clear
_exptl_crystal_colour_modifier yellowish
_exptl_crystal_colour_primary yellow
_exptl_crystal_density_diffrn 1.371
_exptl_crystal_description block
_exptl_crystal_F_000 2040
_exptl_crystal_size_max 0.35
_exptl_crystal_size_mid 0.3
_exptl_crystal_size_min 0.18
_refine_diff_density_max 1.260
_refine_diff_density_min -1.169
_refine_diff_density_rms 0.115
_refine_ls_extinction_method none
_refine_ls_goodness_of_fit_ref 1.097
_refine_ls_hydrogen_treatment constr
_refine_ls_matrix_type full
_refine_ls_number_parameters 604
_refine_ls_number_reflns 8424
_refine_ls_number_restraints 0
_refine_ls_restrained_S_all 1.097
_refine_ls_R_factor_all 0.0781
_refine_ls_R_factor_gt 0.0727
_refine_ls_shift/su_max 0.001
_refine_ls_shift/su_mean 0.000
_refine_ls_structure_factor_coef Fsqd
_refine_ls_weighting_details
;
 w=1/[\s^2^(Fo^2^)+(0.1682P)^2^+0.7396P]
 where P=(Fo^2^+2Fc^2^)/3
;
_refine_ls_weighting_scheme calc
_refine_ls_wR_factor_gt 0.2205
_refine_ls_wR_factor_ref 0.2279
_reflns_Friedel_coverage 0.000
_reflns_number_gt 7242
_reflns_number_total 8424
_reflns_threshold_expression 'I > 2\s(I)'
_cod_data_source_file d1ce01132d2.cif
_cod_data_source_block zn-547
_cod_depositor_comments 'Adding full bibliography for 7243753--7243757.cif.'
_cod_database_code 7243755
_shelxl_version_number 2013-2
_chemical_oxdiff_formula 'Cu1 C1 H1 N1 P1 Cl1 O1'
_shelx_space_group_comment
;
The symmetry employed for this shelxl refinement is uniquely defined
by the following loop, which should always be used as a source of
symmetry information in preference to the above space-group names.
They are only intended as comments.
;
_reflns_odcompleteness_completeness 99.92
_reflns_odcompleteness_iscentric 1
_reflns_odcompleteness_theta 66.97
_olex2_refinement_description
;
1. Fixed Uiso
 At 1.2 times of:
  All C(H) groups, All C(H,H) groups
2.a Secondary CH2 refined with riding coordinates:
 C30(H30A,H30B), C43(H43A,H43B)
2.b Aromatic/amide H refined with riding coordinates:
 C14(H14), C42(H42), C12(H12), C1(H1), C9(H9), C15(H15), C11(H11), C2(H2),
 C10(H10), C51(H51), C18(H18), C20(H20), C41(H41), C38(H38), C32(H32), C24(H24),
  C55(H55), C47(H47), C16(H16), C49(H49), C52(H52), C48(H48), C45(H45),
 C34(H34), C36(H36), C17(H17), C27(H27), C53(H53), C26(H26), C33(H33), C22(H22),
  C23(H23), C39(H39), C40(H40), C35(H35), C25(H25), C21(H21), C54(H54), C46(H46)
;
_olex2_submission_special_instructions 'No special instructions were received'
_oxdiff_exptl_absorpt_empirical_details
;
Empirical correction (ABSPACK) includes:
- Absorption correction using spherical harmonics
- Frame scaling
;
_oxdiff_exptl_absorpt_empirical_full_max 3.582
_oxdiff_exptl_absorpt_empirical_full_min 0.335

loop_
_space_group_symop_operation_xyz
'x, y, z'
'-x, y+1/2, -z+1/2'
'-x, -y, -z'
'x, -y-1/2, z-1/2'

loop_
_atom_site_label
_atom_site_type_symbol
_atom_site_fract_x
_atom_site_fract_y
_atom_site_fract_z
_atom_site_U_iso_or_equiv
_atom_site_adp_type
_atom_site_occupancy
_atom_site_site_symmetry_order
_atom_site_calc_flag
_atom_site_refinement_flags_posn
_atom_site_refinement_flags_adp
_atom_site_refinement_flags_occupancy
_atom_site_disorder_assembly
_atom_site_disorder_group
Cu1 Cu 0.29188(3) 0.72167(3) 0.47160(2) 0.0256(2) Uani 1 1 d . . . . .
P1 P 0.28702(5) 0.87256(6) 0.51267(4) 0.0257(2) Uani 1 1 d . . . . .
Cl1 Cl 0.24199(7) 0.87098(7) 0.19766(4) 0.0424(3) Uani 1 1 d . . . . .
P2 P 0.15729(5) 0.66254(6) 0.44893(4) 0.0280(2) Uani 1 1 d . . . . .
N1 N 0.38036(18) 0.72716(18) 0.42370(12) 0.0266(6) Uani 1 1 d . . . . .
N2 N 0.39390(17) 0.65020(18) 0.53191(12) 0.0253(6) Uani 1 1 d . . . . .
N3 N 0.11434(18) 0.8411(2) 0.49605(13) 0.0312(6) Uani 1 1 d . . . . .
O3 O 0.2334(3) 0.8317(4) 0.25150(17) 0.0857(13) Uani 1 1 d . . . . .
C6 C 0.4656(2) 0.6438(2) 0.51236(14) 0.0240(6) Uani 1 1 d . . . . .
C4 C 0.5308(2) 0.6837(2) 0.43110(14) 0.0254(6) Uani 1 1 d . . . . .
C7 C 0.5459(2) 0.6050(2) 0.54816(14) 0.0259(7) Uani 1 1 d . . . . .
C28 C 0.0778(2) 1.0053(3) 0.46489(16) 0.0323(7) Uani 1 1 d . . . . .
C13 C 0.5954(2) 0.7434(2) 0.34866(14) 0.0276(7) Uani 1 1 d . . . . .
C19 C 0.6377(2) 0.5445(2) 0.65134(14) 0.0315(7) Uani 1 1 d . . . . .
C5 C 0.4584(2) 0.6850(2) 0.45344(14) 0.0240(6) Uani 1 1 d . . . . .
C14 C 0.6355(2) 0.6597(3) 0.33292(15) 0.0319(7) Uani 1 1 d . . . . .
H14 H 0.6179 0.5963 0.3405 0.038 Uiso 1 1 calc R . . . .
C30 C 0.1915(2) 0.8769(3) 0.54199(15) 0.0291(7) Uani 1 1 d . . . . .
H30A H 0.2024 0.8359 0.5780 0.035 Uiso 1 1 calc R . . . .
H30B H 0.1820 0.9447 0.5530 0.035 Uiso 1 1 calc R . . . .
C31 C 0.3812(2) 0.9031(2) 0.57595(15) 0.0288(7) Uani 1 1 d . . . . .
C8 C 0.5534(2) 0.5776(2) 0.60893(14) 0.0272(7) Uani 1 1 d . . . . .
C3 C 0.5229(2) 0.7350(2) 0.37571(14) 0.0265(7) Uani 1 1 d . . . . .
C42 C 0.2342(2) 0.9585(3) 0.39981(15) 0.0324(7) Uani 1 1 d . . . . .
H42 H 0.2202 0.8933 0.3871 0.039 Uiso 1 1 calc R . . . .
C37 C 0.2714(2) 0.9782(2) 0.46137(15) 0.0296(7) Uani 1 1 d . . . . .
C50 C 0.0849(2) 0.6702(3) 0.37193(16) 0.0333(8) Uani 1 1 d . . . . .
O2 O 0.1805(3) 0.9502(3) 0.1806(2) 0.0855(12) Uani 1 1 d . . . . .
C12 C 0.6152(2) 0.5958(2) 0.52094(15) 0.0281(7) Uani 1 1 d . . . . .
H12 H 0.6659 0.5625 0.5417 0.034 Uiso 1 1 calc R . . . .
C1 C 0.3751(2) 0.7736(2) 0.37205(15) 0.0286(7) Uani 1 1 d . . . . .
H1 H 0.3225 0.8029 0.3510 0.034 Uiso 1 1 calc R . . . .
C9 C 0.4804(2) 0.5862(2) 0.62776(15) 0.0319(7) Uani 1 1 d . . . . .
H9 H 0.4833 0.5690 0.6673 0.038 Uiso 1 1 calc R . . . .
C15 C 0.7014(3) 0.6707(3) 0.30598(17) 0.0395(8) Uani 1 1 d . . . . .
H15 H 0.7271 0.6149 0.2948 0.047 Uiso 1 1 calc R . . . .
C11 C 0.6081(2) 0.6348(2) 0.46550(15) 0.0283(7) Uani 1 1 d . . . . .
H11 H 0.6547 0.6293 0.4497 0.034 Uiso 1 1 calc R . . . .
C29 C 0.0590(2) 0.9074(3) 0.45711(15) 0.0331(8) Uani 1 1 d . . . . .
O4 O 0.2256(3) 0.8014(3) 0.1504(2) 0.1011(16) Uani 1 1 d . . . . .
C2 C 0.4447(2) 0.7808(2) 0.34763(16) 0.0311(7) Uani 1 1 d . . . . .
H2 H 0.4381 0.8167 0.3122 0.037 Uiso 1 1 calc R . . . .
C44 C 0.1443(2) 0.5338(3) 0.47138(16) 0.0323(7) Uani 1 1 d . . . . .
C10 C 0.4017(2) 0.6206(2) 0.58839(15) 0.0304(7) Uani 1 1 d . . . . .
H10 H 0.3529 0.6228 0.6022 0.036 Uiso 1 1 calc R . . . .
C51 C 0.1128(3) 0.7179(3) 0.32765(17) 0.0377(8) Uani 1 1 d . . . . .
H51 H 0.1688 0.7438 0.3374 0.045 Uiso 1 1 calc R . . . .
N4 N -0.0127(2) 0.8727(3) 0.41323(18) 0.0545(10) Uani 1 1 d . . . . .
C18 C 0.6229(3) 0.8376(3) 0.33715(18) 0.0395(9) Uani 1 1 d . . . . .
H18 H 0.5965 0.8939 0.3471 0.047 Uiso 1 1 calc R . . . .
C20 C 0.6414(3) 0.4587(3) 0.68515(16) 0.0451(10) Uani 1 1 d . . . . .
H20 H 0.5908 0.4233 0.6826 0.054 Uiso 1 1 calc R . . . .
C41 C 0.2179(3) 1.0339(3) 0.35747(17) 0.0428(9) Uani 1 1 d . . . . .
H41 H 0.1933 1.0197 0.3166 0.051 Uiso 1 1 calc R . . . .
C38 C 0.2917(3) 1.0755(3) 0.47896(17) 0.0407(9) Uani 1 1 d . . . . .
H38 H 0.3163 1.0903 0.5198 0.049 Uiso 1 1 calc R . . . .
C32 C 0.4554(3) 0.9402(3) 0.56465(18) 0.0435(9) Uani 1 1 d . . . . .
H32 H 0.4537 0.9558 0.5251 0.052 Uiso 1 1 calc R . . . .
C24 C 0.7136(2) 0.5990(3) 0.65798(16) 0.0405(9) Uani 1 1 d . . . . .
H24 H 0.7117 0.6575 0.6362 0.049 Uiso 1 1 calc R . . . .
C55 C 0.0007(2) 0.6300(3) 0.35592(18) 0.0424(9) Uani 1 1 d . . . . .
H55 H -0.0192 0.5978 0.3849 0.051 Uiso 1 1 calc R . . . .
C47 C 0.1397(3) 0.3353(3) 0.5065(2) 0.0502(11) Uani 1 1 d . . . . .
H47 H 0.1376 0.2694 0.5181 0.060 Uiso 1 1 calc R . . . .
C16 C 0.7287(3) 0.7655(3) 0.29578(19) 0.0444(9) Uani 1 1 d . . . . .
H16 H 0.7738 0.7732 0.2786 0.053 Uiso 1 1 calc R . . . .
C43 C 0.0982(2) 0.7341(2) 0.49429(16) 0.0318(7) Uani 1 1 d . . . . .
H43A H 0.0362 0.7225 0.4773 0.038 Uiso 1 1 calc R . . . .
H43B H 0.1155 0.7087 0.5354 0.038 Uiso 1 1 calc R . . . .
C49 C 0.1611(2) 0.5086(3) 0.53166(18) 0.0421(9) Uani 1 1 d . . . . .
H49 H 0.1748 0.5583 0.5609 0.050 Uiso 1 1 calc R . . . .
C52 C 0.0581(3) 0.7274(3) 0.26912(19) 0.0491(10) Uani 1 1 d . . . . .
H52 H 0.0768 0.7605 0.2399 0.059 Uiso 1 1 calc R . . . .
C48 C 0.1579(3) 0.4108(3) 0.54926(19) 0.0471(10) Uani 1 1 d . . . . .
H48 H 0.1681 0.3955 0.5900 0.056 Uiso 1 1 calc R . . . .
O1 O 0.3276(3) 0.9116(4) 0.2076(2) 0.0963(14) Uani 1 1 d . . . . .
C45 C 0.1262(3) 0.4577(3) 0.42890(19) 0.0469(10) Uani 1 1 d . . . . .
H45 H 0.1150 0.4727 0.3880 0.056 Uiso 1 1 calc R . . . .
C34 C 0.5359(3) 0.9311(3) 0.6693(2) 0.0549(11) Uani 1 1 d . . . . .
H34 H 0.5869 0.9415 0.7007 0.066 Uiso 1 1 calc R . . . .
C36 C 0.3862(3) 0.8781(3) 0.63519(18) 0.0432(9) Uani 1 1 d . . . . .
H36 H 0.3378 0.8522 0.6441 0.052 Uiso 1 1 calc R . . . .
C17 C 0.6892(3) 0.8478(3) 0.3111(2) 0.0520(11) Uani 1 1 d . . . . .
H17 H 0.7073 0.9111 0.3038 0.062 Uiso 1 1 calc R . . . .
C27 C 0.0240(3) 1.0716(3) 0.4275(2) 0.0478(10) Uani 1 1 d . . . . .
H27 H 0.0366 1.1391 0.4329 0.057 Uiso 1 1 calc R . . . .
C53 C -0.0248(3) 0.6873(4) 0.2544(2) 0.0557(11) Uani 1 1 d . . . . .
H53 H -0.0618 0.6937 0.2151 0.067 Uiso 1 1 calc R . . . .
C26 C -0.0473(3) 1.0427(3) 0.38266(19) 0.0526(11) Uani 1 1 d . . . . .
H26 H -0.0831 1.0889 0.3571 0.063 Uiso 1 1 calc R . . . .
C33 C 0.5321(3) 0.9547(3) 0.6109(2) 0.0503(10) Uani 1 1 d . . . . .
H33 H 0.5808 0.9803 0.6023 0.060 Uiso 1 1 calc R . . . .
C22 C 0.7957(3) 0.4794(4) 0.7281(2) 0.0656(15) Uani 1 1 d . . . . .
H22 H 0.8490 0.4565 0.7527 0.079 Uiso 1 1 calc R . . . .
C23 C 0.7921(3) 0.5663(4) 0.6971(2) 0.0570(12) Uani 1 1 d . . . . .
H23 H 0.8422 0.6038 0.7022 0.068 Uiso 1 1 calc R . . . .
C39 C 0.2759(3) 1.1514(3) 0.4365(2) 0.0559(12) Uani 1 1 d . . . . .
H39 H 0.2906 1.2166 0.4489 0.067 Uiso 1 1 calc R . . . .
C40 C 0.2384(3) 1.1305(3) 0.3763(2) 0.0496(11) Uani 1 1 d . . . . .
H40 H 0.2268 1.1818 0.3481 0.060 Uiso 1 1 calc R . . . .
C35 C 0.4634(3) 0.8917(4) 0.68113(19) 0.0585(12) Uani 1 1 d . . . . .
H35 H 0.4664 0.8741 0.7206 0.070 Uiso 1 1 calc R . . . .
C25 C -0.0648(3) 0.9421(4) 0.3764(2) 0.0575(12) Uani 1 1 d . . . . .
H25 H -0.1137 0.9206 0.3461 0.069 Uiso 1 1 calc R . . . .
C21 C 0.7218(4) 0.4252(3) 0.72335(19) 0.0650(16) Uani 1 1 d . . . . .
H21 H 0.7247 0.3666 0.7453 0.078 Uiso 1 1 calc R . . . .
C54 C -0.0527(3) 0.6384(4) 0.2969(2) 0.0551(12) Uani 1 1 d . . . . .
H54 H -0.1080 0.6104 0.2862 0.066 Uiso 1 1 calc R . . . .
C46 C 0.1248(4) 0.3596(3) 0.4468(2) 0.0567(12) Uani 1 1 d . . . . .
H46 H 0.1134 0.3094 0.4178 0.068 Uiso 1 1 calc R . . . .

loop_
_atom_site_aniso_label
_atom_site_aniso_U_11
_atom_site_aniso_U_22
_atom_site_aniso_U_33
_atom_site_aniso_U_23
_atom_site_aniso_U_13
_atom_site_aniso_U_12
Cu1 0.0211(3) 0.0276(3) 0.0287(3) -0.00075(16) 0.0086(2) 0.00069(17)
P1 0.0233(4) 0.0269(4) 0.0256(4) -0.0015(3) 0.0051(3) 0.0010(3)
Cl1 0.0560(6) 0.0427(5) 0.0282(5) 0.0026(3) 0.0121(4) 0.0053(4)
P2 0.0225(4) 0.0318(4) 0.0307(5) -0.0051(3) 0.0093(3) -0.0029(3)
N1 0.0239(14) 0.0263(13) 0.0288(14) -0.0008(10) 0.0067(11) 0.0030(10)
N2 0.0239(13) 0.0250(12) 0.0280(14) -0.0022(10) 0.0092(11) 0.0006(10)
N3 0.0246(14) 0.0346(14) 0.0335(15) -0.0062(11) 0.0074(12) 0.0028(11)
O3 0.080(3) 0.124(3) 0.049(2) 0.034(2) 0.0120(19) -0.012(2)
C6 0.0258(16) 0.0201(14) 0.0280(16) -0.0020(11) 0.0107(13) -0.0018(11)
C4 0.0259(16) 0.0242(14) 0.0259(16) -0.0009(12) 0.0071(13) -0.0012(12)
C7 0.0273(16) 0.0219(14) 0.0286(16) 0.0000(12) 0.0086(13) 0.0001(12)
C28 0.0262(17) 0.0397(18) 0.0329(18) -0.0027(14) 0.0117(14) 0.0026(14)
C13 0.0253(16) 0.0335(16) 0.0250(16) 0.0003(13) 0.0092(13) -0.0024(13)
C19 0.0361(19) 0.0342(17) 0.0221(16) -0.0046(12) 0.0054(14) 0.0064(14)
C5 0.0257(16) 0.0203(14) 0.0278(16) -0.0031(11) 0.0104(13) 0.0014(12)
C14 0.0344(19) 0.0330(17) 0.0302(18) -0.0018(13) 0.0126(15) -0.0022(14)
C30 0.0282(17) 0.0351(17) 0.0249(16) -0.0032(13) 0.0092(14) 0.0020(13)
C31 0.0263(17) 0.0266(15) 0.0300(17) -0.0003(12) 0.0027(13) 0.0003(12)
C8 0.0296(17) 0.0247(14) 0.0251(16) -0.0006(12) 0.0046(13) -0.0015(12)
C3 0.0299(17) 0.0273(15) 0.0242(16) -0.0025(12) 0.0108(13) -0.0016(13)
C42 0.0325(18) 0.0310(17) 0.0296(17) -0.0023(13) 0.0030(14) 0.0015(13)
C37 0.0251(16) 0.0306(16) 0.0309(17) 0.0008(13) 0.0049(13) 0.0030(13)
C50 0.0262(17) 0.0370(18) 0.0360(19) -0.0058(14) 0.0079(14) 0.0010(13)
O2 0.096(3) 0.065(2) 0.088(3) 0.013(2) 0.015(2) 0.026(2)
C12 0.0250(16) 0.0295(16) 0.0281(16) -0.0009(12) 0.0052(13) 0.0021(12)
C1 0.0281(17) 0.0305(16) 0.0266(17) 0.0041(12) 0.0071(13) 0.0046(13)
C9 0.0385(19) 0.0305(16) 0.0280(17) 0.0058(13) 0.0120(15) -0.0009(14)
C15 0.035(2) 0.054(2) 0.0322(19) 0.0011(16) 0.0148(16) 0.0073(16)
C11 0.0235(16) 0.0349(17) 0.0283(17) -0.0040(13) 0.0106(13) 0.0005(13)
C29 0.0239(16) 0.049(2) 0.0280(17) -0.0043(15) 0.0110(13) 0.0065(14)
O4 0.120(4) 0.086(3) 0.078(3) -0.041(2) 0.001(3) 0.020(3)
C2 0.0339(18) 0.0340(17) 0.0272(17) 0.0044(12) 0.0116(14) 0.0051(13)
C44 0.0249(16) 0.0357(17) 0.0398(19) -0.0029(14) 0.0148(14) -0.0024(13)
C10 0.0314(17) 0.0329(16) 0.0301(17) 0.0041(13) 0.0142(14) 0.0027(13)
C51 0.0325(19) 0.0405(19) 0.039(2) -0.0056(15) 0.0091(16) -0.0028(15)
N4 0.044(2) 0.061(2) 0.058(2) -0.0149(18) 0.0142(18) 0.0054(17)
C18 0.038(2) 0.0360(18) 0.049(2) 0.0093(15) 0.0193(17) 0.0053(15)
C20 0.067(3) 0.0324(18) 0.0270(18) -0.0005(14) -0.0003(18) 0.0042(17)
C41 0.044(2) 0.046(2) 0.0312(19) 0.0049(16) 0.0002(16) 0.0032(17)
C38 0.048(2) 0.0283(17) 0.036(2) -0.0033(14) -0.0018(17) -0.0004(15)
C32 0.034(2) 0.058(2) 0.036(2) 0.0051(17) 0.0056(16) -0.0013(17)
C24 0.034(2) 0.056(2) 0.0304(18) -0.0040(16) 0.0090(15) 0.0007(17)
C55 0.0301(19) 0.058(2) 0.039(2) -0.0087(17) 0.0101(16) -0.0075(17)
C47 0.045(2) 0.037(2) 0.071(3) 0.0107(19) 0.021(2) -0.0039(17)
C16 0.038(2) 0.057(2) 0.047(2) 0.0173(18) 0.0251(18) 0.0047(17)
C43 0.0220(16) 0.0378(18) 0.0373(19) -0.0035(14) 0.0115(14) -0.0008(13)
C49 0.035(2) 0.047(2) 0.040(2) -0.0039(16) 0.0046(16) -0.0005(16)
C52 0.053(3) 0.057(2) 0.034(2) 0.0017(17) 0.0070(19) -0.0002(19)
C48 0.040(2) 0.059(3) 0.041(2) 0.0104(18) 0.0103(18) 0.0022(18)
O1 0.072(3) 0.124(4) 0.103(3) -0.015(3) 0.041(2) -0.022(3)
C45 0.068(3) 0.039(2) 0.040(2) -0.0054(16) 0.025(2) -0.0082(19)
C34 0.038(2) 0.063(3) 0.047(2) 0.002(2) -0.0118(19) -0.006(2)
C36 0.038(2) 0.053(2) 0.034(2) 0.0038(16) 0.0036(16) -0.0066(17)
C17 0.046(2) 0.047(2) 0.070(3) 0.022(2) 0.028(2) -0.0008(19)
C27 0.055(3) 0.044(2) 0.051(2) -0.0014(18) 0.026(2) 0.0034(19)
C53 0.044(2) 0.078(3) 0.039(2) -0.005(2) 0.0018(19) 0.000(2)
C26 0.057(3) 0.060(3) 0.041(2) 0.0059(19) 0.014(2) 0.020(2)
C33 0.030(2) 0.061(3) 0.053(3) 0.006(2) 0.0020(18) -0.0092(18)
C22 0.056(3) 0.091(4) 0.033(2) -0.025(2) -0.013(2) 0.038(3)
C23 0.038(2) 0.091(4) 0.038(2) -0.019(2) 0.0061(18) 0.005(2)
C39 0.070(3) 0.0277(18) 0.057(3) 0.0015(17) -0.002(2) -0.0052(19)
C40 0.056(3) 0.037(2) 0.045(2) 0.0159(17) -0.002(2) 0.0015(18)
C35 0.058(3) 0.079(3) 0.028(2) 0.008(2) -0.0022(19) -0.009(2)
C25 0.042(2) 0.078(3) 0.041(2) -0.011(2) -0.0052(19) 0.007(2)
C21 0.104(4) 0.044(2) 0.031(2) -0.0050(17) -0.005(2) 0.033(3)
C54 0.030(2) 0.082(3) 0.047(3) -0.014(2) 0.0027(18) -0.007(2)
C46 0.077(3) 0.038(2) 0.060(3) -0.0119(19) 0.029(3) -0.009(2)

loop_
_atom_type_symbol
_atom_type_description
_atom_type_scat_dispersion_real
_atom_type_scat_dispersion_imag
_atom_type_scat_source
C C 0.0181 0.0091 'International Tables Vol C Tables 4.2.6.8 and 6.1.1.4'
H H 0.0000 0.0000 'International Tables Vol C Tables 4.2.6.8 and 6.1.1.4'
Cl Cl 0.3639 0.7018 'International Tables Vol C Tables 4.2.6.8 and 6.1.1.4'
Cu Cu -1.9646 0.5888 'International Tables Vol C Tables 4.2.6.8 and 6.1.1.4'
N N 0.0311 0.0180 'International Tables Vol C Tables 4.2.6.8 and 6.1.1.4'
O O 0.0492 0.0322 'International Tables Vol C Tables 4.2.6.8 and 6.1.1.4'
P P 0.2955 0.4335 'International Tables Vol C Tables 4.2.6.8 and 6.1.1.4'

loop_
_geom_angle_atom_site_label_1
_geom_angle_atom_site_label_2
_geom_angle_atom_site_label_3
_geom_angle
_geom_angle_site_symmetry_1
_geom_angle_site_symmetry_3
_geom_angle_publ_flag
P2 Cu1 P1 105.59(3) . . ?
N1 Cu1 P1 108.21(7) . . ?
N1 Cu1 P2 132.19(8) . . ?
N1 Cu1 N2 80.78(10) . . ?
N2 Cu1 P1 104.83(7) . . ?
N2 Cu1 P2 121.45(8) . . ?
C30 P1 Cu1 108.58(11) . . ?
C31 P1 Cu1 114.78(11) . . ?
C31 P1 C30 106.43(15) . . ?
C31 P1 C37 105.68(15) . . ?
C37 P1 Cu1 116.31(11) . . ?
C37 P1 C30 104.14(15) . . ?
O3 Cl1 O2 106.6(3) . . ?
O3 Cl1 O4 113.3(3) . . ?
O3 Cl1 O1 110.1(3) . . ?
O2 Cl1 O1 108.4(3) . . ?
O4 Cl1 O2 109.1(3) . . ?
O4 Cl1 O1 109.2(3) . . ?
C50 P2 Cu1 120.54(12) . . ?
C50 P2 C44 103.69(16) . . ?
C50 P2 C43 103.54(16) . . ?
C44 P2 Cu1 117.10(11) . . ?
C44 P2 C43 101.88(16) . . ?
C43 P2 Cu1 107.79(11) . . ?
C5 N1 Cu1 113.3(2) . . ?
C1 N1 Cu1 129.4(2) . . ?
C1 N1 C5 116.9(3) . . ?
C6 N2 Cu1 113.0(2) . . ?
C10 N2 Cu1 129.0(2) . . ?
C10 N2 C6 117.6(3) . . ?
C30 N3 C43 116.9(3) . . ?
C29 N3 C30 120.4(3) . . ?
C29 N3 C43 122.7(3) . . ?
N2 C6 C7 123.2(3) . . ?
N2 C6 C5 116.8(3) . . ?
C7 C6 C5 119.9(3) . . ?
C5 C4 C3 117.4(3) . . ?
C5 C4 C11 118.8(3) . . ?
C11 C4 C3 123.8(3) . . ?
C6 C7 C8 118.0(3) . . ?
C6 C7 C12 118.0(3) . . ?
C8 C7 C12 124.0(3) . . ?
C29 C28 C27 118.6(3) . . ?
C14 C13 C3 122.0(3) . . ?
C18 C13 C14 119.0(3) . . ?
C18 C13 C3 119.0(3) . . ?
C20 C19 C8 119.9(3) . . ?
C20 C19 C24 119.1(3) . . ?
C24 C19 C8 120.9(3) . . ?
N1 C5 C6 116.1(3) . . ?
N1 C5 C4 124.0(3) . . ?
C4 C5 C6 119.9(3) . . ?
C13 C14 H14 119.9 . . ?
C15 C14 C13 120.2(3) . . ?
C15 C14 H14 119.9 . . ?
P1 C30 H30A 109.7 . . ?
P1 C30 H30B 109.7 . . ?
N3 C30 P1 110.0(2) . . ?
N3 C30 H30A 109.7 . . ?
N3 C30 H30B 109.7 . . ?
H30A C30 H30B 108.2 . . ?
C32 C31 P1 119.3(3) . . ?
C36 C31 P1 122.1(3) . . ?
C36 C31 C32 118.0(3) . . ?
C7 C8 C19 121.5(3) . . ?
C9 C8 C7 117.4(3) . . ?
C9 C8 C19 121.0(3) . . ?
C4 C3 C13 122.9(3) . . ?
C2 C3 C4 117.7(3) . . ?
C2 C3 C13 119.4(3) . . ?
C37 C42 H42 119.4 . . ?
C41 C42 H42 119.4 . . ?
C41 C42 C37 121.2(3) . . ?
C42 C37 P1 116.9(3) . . ?
C38 C37 P1 124.9(3) . . ?
C38 C37 C42 118.2(3) . . ?
C51 C50 P2 119.6(3) . . ?
C51 C50 C55 118.7(3) . . ?
C55 C50 P2 121.7(3) . . ?
C7 C12 H12 119.3 . . ?
C11 C12 C7 121.3(3) . . ?
C11 C12 H12 119.3 . . ?
N1 C1 H1 118.3 . . ?
N1 C1 C2 123.4(3) . . ?
C2 C1 H1 118.3 . . ?
C8 C9 H9 119.5 . . ?
C8 C9 C10 121.1(3) . . ?
C10 C9 H9 119.5 . . ?
C14 C15 H15 120.1 . . ?
C14 C15 C16 119.8(4) . . ?
C16 C15 H15 120.1 . . ?
C4 C11 H11 119.3 . . ?
C12 C11 C4 121.4(3) . . ?
C12 C11 H11 119.3 . . ?
C28 C29 N3 117.6(3) . . ?
C28 C29 N4 122.4(3) . . ?
N4 C29 N3 120.0(3) . . ?
C3 C2 C1 120.5(3) . . ?
C3 C2 H2 119.7 . . ?
C1 C2 H2 119.7 . . ?
C49 C44 P2 120.8(3) . . ?
C49 C44 C45 118.1(3) . . ?
C45 C44 P2 120.8(3) . . ?
N2 C10 C9 122.5(3) . . ?
N2 C10 H10 118.7 . . ?
C9 C10 H10 118.7 . . ?
C50 C51 H51 119.6 . . ?
C52 C51 C50 120.8(4) . . ?
C52 C51 H51 119.6 . . ?
C25 N4 C29 117.1(4) . . ?
C13 C18 H18 119.8 . . ?
C17 C18 C13 120.3(4) . . ?
C17 C18 H18 119.8 . . ?
C19 C20 H20 120.1 . . ?
C19 C20 C21 119.9(4) . . ?
C21 C20 H20 120.1 . . ?
C42 C41 H41 120.3 . . ?
C40 C41 C42 119.3(3) . . ?
C40 C41 H41 120.3 . . ?
C37 C38 H38 119.6 . . ?
C37 C38 C39 120.8(3) . . ?
C39 C38 H38 119.6 . . ?
C31 C32 H32 119.2 . . ?
C33 C32 C31 121.6(4) . . ?
C33 C32 H32 119.2 . . ?
C19 C24 H24 119.9 . . ?
C23 C24 C19 120.3(4) . . ?
C23 C24 H24 119.9 . . ?
C50 C55 H55 120.1 . . ?
C54 C55 C50 119.9(4) . . ?
C54 C55 H55 120.1 . . ?
C48 C47 H47 120.6 . . ?
C46 C47 H47 120.6 . . ?
C46 C47 C48 118.8(4) . . ?
C15 C16 H16 120.0 . . ?
C17 C16 C15 120.0(3) . . ?
C17 C16 H16 120.0 . . ?
P2 C43 H43A 108.8 . . ?
P2 C43 H43B 108.8 . . ?
N3 C43 P2 113.9(2) . . ?
N3 C43 H43A 108.8 . . ?
N3 C43 H43B 108.8 . . ?
H43A C43 H43B 107.7 . . ?
C44 C49 H49 119.4 . . ?
C48 C49 C44 121.2(4) . . ?
C48 C49 H49 119.4 . . ?
C51 C52 H52 120.3 . . ?
C51 C52 C53 119.5(4) . . ?
C53 C52 H52 120.3 . . ?
C47 C48 H48 119.9 . . ?
C49 C48 C47 120.3(4) . . ?
C49 C48 H48 119.9 . . ?
C44 C45 H45 119.7 . . ?
C46 C45 C44 120.6(4) . . ?
C46 C45 H45 119.7 . . ?
C33 C34 H34 120.3 . . ?
C33 C34 C35 119.3(4) . . ?
C35 C34 H34 120.3 . . ?
C31 C36 H36 120.0 . . ?
C35 C36 C31 120.0(4) . . ?
C35 C36 H36 120.0 . . ?
C18 C17 H17 119.7 . . ?
C16 C17 C18 120.7(4) . . ?
C16 C17 H17 119.7 . . ?
C28 C27 H27 118.9 . . ?
C26 C27 C28 122.3(4) . . ?
C26 C27 H27 118.9 . . ?
C52 C53 H53 119.7 . . ?
C54 C53 C52 120.6(4) . . ?
C54 C53 H53 119.7 . . ?
C27 C26 H26 121.3 . . ?
C27 C26 C25 117.4(4) . . ?
C25 C26 H26 121.3 . . ?
C32 C33 H33 120.1 . . ?
C34 C33 C32 119.8(4) . . ?
C34 C33 H33 120.1 . . ?
C23 C22 H22 119.6 . . ?
C23 C22 C21 120.8(4) . . ?
C21 C22 H22 119.6 . . ?
C24 C23 H23 119.9 . . ?
C22 C23 C24 120.2(5) . . ?
C22 C23 H23 119.9 . . ?
C38 C39 H39 120.0 . . ?
C40 C39 C38 120.0(4) . . ?
C40 C39 H39 120.0 . . ?
C41 C40 H40 119.8 . . ?
C39 C40 C41 120.4(3) . . ?
C39 C40 H40 119.8 . . ?
C34 C35 C36 121.2(4) . . ?
C34 C35 H35 119.4 . . ?
C36 C35 H35 119.4 . . ?
N4 C25 C26 122.3(4) . . ?
N4 C25 H25 118.9 . . ?
C26 C25 H25 118.9 . . ?
C20 C21 H21 120.2 . . ?
C22 C21 C20 119.7(4) . . ?
C22 C21 H21 120.2 . . ?
C55 C54 H54 119.7 . . ?
C53 C54 C55 120.6(4) . . ?
C53 C54 H54 119.7 . . ?
C47 C46 C45 121.0(4) . . ?
C47 C46 H46 119.5 . . ?
C45 C46 H46 119.5 . . ?

loop_
_geom_bond_atom_site_label_1
_geom_bond_atom_site_label_2
_geom_bond_distance
_geom_bond_site_symmetry_2
_geom_bond_publ_flag
Cu1 P1 2.2503(9) . ?
Cu1 P2 2.2196(9) . ?
Cu1 N1 2.048(3) . ?
Cu1 N2 2.051(3) . ?
P1 C30 1.856(3) . ?
P1 C31 1.815(3) . ?
P1 C37 1.819(3) . ?
Cl1 O3 1.396(4) . ?
Cl1 O2 1.428(4) . ?
Cl1 O4 1.402(4) . ?
Cl1 O1 1.436(4) . ?
P2 C50 1.819(4) . ?
P2 C44 1.837(4) . ?
P2 C43 1.876(3) . ?
N1 C5 1.364(4) . ?
N1 C1 1.328(4) . ?
N2 C6 1.360(4) . ?
N2 C10 1.335(4) . ?
N3 C30 1.456(4) . ?
N3 C29 1.387(4) . ?
N3 C43 1.459(4) . ?
C6 C7 1.412(4) . ?
C6 C5 1.443(4) . ?
C4 C5 1.409(4) . ?
C4 C3 1.426(4) . ?
C4 C11 1.424(4) . ?
C7 C8 1.423(5) . ?
C7 C12 1.439(5) . ?
C28 C29 1.350(5) . ?
C28 C27 1.360(5) . ?
C13 C14 1.398(5) . ?
C13 C3 1.483(4) . ?
C13 C18 1.393(5) . ?
C19 C8 1.488(5) . ?
C19 C20 1.385(5) . ?
C19 C24 1.392(5) . ?
C14 H14 0.9300 . ?
C14 C15 1.388(5) . ?
C30 H30A 0.9700 . ?
C30 H30B 0.9700 . ?
C31 C32 1.390(5) . ?
C31 C36 1.389(5) . ?
C8 C9 1.373(5) . ?
C3 C2 1.379(5) . ?
C42 H42 0.9300 . ?
C42 C37 1.396(5) . ?
C42 C41 1.379(5) . ?
C37 C38 1.380(5) . ?
C50 C51 1.390(5) . ?
C50 C55 1.403(5) . ?
C12 H12 0.9300 . ?
C12 C11 1.358(5) . ?
C1 H1 0.9300 . ?
C1 C2 1.399(5) . ?
C9 H9 0.9300 . ?
C9 C10 1.402(5) . ?
C15 H15 0.9300 . ?
C15 C16 1.391(6) . ?
C11 H11 0.9300 . ?
C29 N4 1.373(5) . ?
C2 H2 0.9300 . ?
C44 C49 1.381(5) . ?
C44 C45 1.388(5) . ?
C10 H10 0.9300 . ?
C51 H51 0.9300 . ?
C51 C52 1.385(6) . ?
N4 C25 1.369(6) . ?
C18 H18 0.9300 . ?
C18 C17 1.379(6) . ?
C20 H20 0.9300 . ?
C20 C21 1.407(6) . ?
C41 H41 0.9300 . ?
C41 C40 1.378(6) . ?
C38 H38 0.9300 . ?
C38 C39 1.386(6) . ?
C32 H32 0.9300 . ?
C32 C33 1.387(6) . ?
C24 H24 0.9300 . ?
C24 C23 1.390(6) . ?
C55 H55 0.9300 . ?
C55 C54 1.385(6) . ?
C47 H47 0.9300 . ?
C47 C48 1.386(6) . ?
C47 C46 1.367(7) . ?
C16 H16 0.9300 . ?
C16 C17 1.374(6) . ?
C43 H43A 0.9700 . ?
C43 H43B 0.9700 . ?
C49 H49 0.9300 . ?
C49 C48 1.381(6) . ?
C52 H52 0.9300 . ?
C52 C53 1.385(7) . ?
C48 H48 0.9300 . ?
C45 H45 0.9300 . ?
C45 C46 1.384(6) . ?
C34 H34 0.9300 . ?
C34 C33 1.371(7) . ?
C34 C35 1.380(7) . ?
C36 H36 0.9300 . ?
C36 C35 1.387(6) . ?
C17 H17 0.9300 . ?
C27 H27 0.9300 . ?
C27 C26 1.357(7) . ?
C53 H53 0.9300 . ?
C53 C54 1.364(7) . ?
C26 H26 0.9300 . ?
C26 C25 1.381(7) . ?
C33 H33 0.9300 . ?
C22 H22 0.9300 . ?
C22 C23 1.362(8) . ?
C22 C21 1.372(8) . ?
C23 H23 0.9300 . ?
C39 H39 0.9300 . ?
C39 C40 1.372(6) . ?
C40 H40 0.9300 . ?
C35 H35 0.9300 . ?
C25 H25 0.9300 . ?
C21 H21 0.9300 . ?
C54 H54 0.9300 . ?
C46 H46 0.9300 . ?
